data_1547217
loop_
_publ_author_name
'Usov, Pavel M.'
'Simonov, Alexandr N.'
'Bond, Alan M.'
'Murphy, Michael J.'
'D'Alessandro, Deanna M'

_publ_section_title
;
 Untangling Complex Redox Chemistry in Zeolitic Imidazolate Frameworks
 Using Fourier Transformed Alternating Current Voltammetry.
;
_journal_issue 19
_journal_name_full 'Analytical chemistry'
_journal_page_first 10181
_journal_page_last 10187
_journal_paper_doi 10.1021/acs.analchem.7b01224
_journal_volume 89
_journal_year 2017
_chemical_formula_moiety 'C16 H24 N8 Zn, 2(Cl O4)'
_chemical_formula_sum 'C16 H24 Cl2 N8 O8 Zn'
_chemical_formula_weight 592.70
_chemical_name_systematic
; 
 ? 
;
_space_group_IT_number 9
_symmetry_cell_setting monoclinic
_symmetry_space_group_name_Hall 'C -2yc'
_symmetry_space_group_name_H-M 'C 1 c 1'
_atom_sites_solution_hydrogens geom
_atom_sites_solution_primary direct
_atom_sites_solution_secondary difmap
_audit_creation_method SHELXL-97
_cell_angle_alpha 90.00
_cell_angle_beta 121.482(3)
_cell_angle_gamma 90.00
_cell_formula_units_Z 4
_cell_length_a 15.6929(3)
_cell_length_b 16.0879(4)
_cell_length_c 11.3047(2)
_cell_measurement_reflns_used 37442
_cell_measurement_temperature 150(2)
_cell_measurement_theta_max 76.1330
_cell_measurement_theta_min 4.2750
_cell_volume 2433.95(12)
_computing_cell_refinement
;
CrysAlisPro, Agilent Technologies,
Version 1.171.37.31d (release 11-02-2014 CrysAlis171 .NET)
(compiled Feb 11 2014,18:09:27)
;
_computing_data_collection
;
CrysAlisPro, Agilent Technologies,
Version 1.171.37.31d (release 11-02-2014 CrysAlis171 .NET)
(compiled Feb 11 2014,18:09:27)
;
_computing_data_reduction
;
CrysAlisPro, Agilent Technologies,
Version 1.171.37.31d (release 11-02-2014 CrysAlis171 .NET)
(compiled Feb 11 2014,18:09:27)
;
_computing_structure_refinement 'SHELXL-97 (Sheldrick, 1997)'
_computing_structure_solution 'SHELXS-97 (Sheldrick, 1990)'
_diffrn_ambient_temperature 150(2)
_diffrn_detector_area_resol_mean 10.5861
_diffrn_measured_fraction_theta_full 0.996
_diffrn_measured_fraction_theta_max 0.996
_diffrn_measurement_device_type 'SuperNova, Dual, Cu at zero, Atlas'
_diffrn_measurement_method '\w scans'
_diffrn_radiation_monochromator mirror
_diffrn_radiation_type CuK\a
_diffrn_radiation_wavelength 1.54178
_diffrn_reflns_av_R_equivalents 0.0326
_diffrn_reflns_av_sigmaI/netI 0.0133
_diffrn_reflns_limit_h_max 19
_diffrn_reflns_limit_h_min -19
_diffrn_reflns_limit_k_max 20
_diffrn_reflns_limit_k_min -20
_diffrn_reflns_limit_l_max 14
_diffrn_reflns_limit_l_min -14
_diffrn_reflns_number 44009
_diffrn_reflns_theta_full 76.32
_diffrn_reflns_theta_max 76.32
_diffrn_reflns_theta_min 4.30
_diffrn_source 'sealed X-ray tube'
_exptl_absorpt_coefficient_mu 3.951
_exptl_absorpt_correction_T_max 1.00000
_exptl_absorpt_correction_T_min 0.60506
_exptl_absorpt_correction_type multi-scan
_exptl_absorpt_process_details
;
CrysAlisPro, Agilent Technologies,
Version 1.171.37.31d (release 11-02-2014 CrysAlis171 .NET)
(compiled Feb 11 2014,18:09:27)
Empirical absorption correction using spherical harmonics,
 implemented in SCALE3 ABSPACK scaling algorithm.
;
_exptl_crystal_colour colourless
_exptl_crystal_density_diffrn 1.618
_exptl_crystal_density_method 'not measured'
_exptl_crystal_description block
_exptl_crystal_F_000 1216
_exptl_crystal_size_max 0.23
_exptl_crystal_size_mid 0.20
_exptl_crystal_size_min 0.12
_refine_diff_density_max 1.851
_refine_diff_density_min -1.424
_refine_diff_density_rms 0.108
_refine_ls_abs_structure_details 'Flack H D (1983), Acta Cryst. A39, 876-881'
_refine_ls_abs_structure_Flack 0.45(2)
_refine_ls_extinction_method none
_refine_ls_goodness_of_fit_ref 1.085
_refine_ls_hydrogen_treatment constr
_refine_ls_matrix_type full
_refine_ls_number_parameters 275
_refine_ls_number_reflns 4665
_refine_ls_number_restraints 2
_refine_ls_restrained_S_all 1.085
_refine_ls_R_factor_all 0.0547
_refine_ls_R_factor_gt 0.0544
_refine_ls_shift/su_max 0.001
_refine_ls_shift/su_mean 0.000
_refine_ls_structure_factor_coef Fsqd
_refine_ls_weighting_details 'calc w=1/[\s^2^(Fo^2^)+(0.0502P)^2^+19.9726P] where P=(Fo^2^+2Fc^2^)/3'
_refine_ls_weighting_scheme calc
_refine_ls_wR_factor_gt 0.1295
_refine_ls_wR_factor_ref 0.1298
_reflns_number_gt 4645
_reflns_number_total 4665
_reflns_threshold_expression >2sigma(I)
_cod_data_source_file ac7b01224_si_004.cif
_cod_data_source_block s1372
_cod_depositor_comments 'Adding full bibliography for 1547216--1547217.cif.'
_cod_original_sg_symbol_H-M 'C C'
_cod_database_code 1547217

loop_
_symmetry_equiv_pos_as_xyz
'x, y, z'
'x, -y, z+1/2'
'x+1/2, y+1/2, z'
'x+1/2, -y+1/2, z+1/2'

loop_
_atom_site_label
_atom_site_type_symbol
_atom_site_fract_x
_atom_site_fract_y
_atom_site_fract_z
_atom_site_U_iso_or_equiv
_atom_site_adp_type
_atom_site_occupancy
_atom_site_symmetry_multiplicity
_atom_site_calc_flag
_atom_site_refinement_flags
_atom_site_disorder_assembly
_atom_site_disorder_group
O5A O 0.2815(7) 0.3365(6) 0.3684(10) 0.03141(19) Uiso 0.526(6) 1 d P A 1
O6A O 0.2337(6) 0.2088(5) 0.2767(9) 0.03141(19) Uiso 0.526(6) 1 d P A 1
O7A O 0.1111(6) 0.2884(5) 0.2818(9) 0.03141(19) Uiso 0.526(6) 1 d P A 1
O8A O 0.1770(7) 0.3364(5) 0.1498(8) 0.03141(19) Uiso 0.526(6) 1 d P A 1
O5B O 0.2672(8) 0.3418(6) 0.3908(11) 0.03141(19) Uiso 0.474(6) 1 d P A 2
O6B O 0.2382(7) 0.2163(6) 0.2277(10) 0.03141(19) Uiso 0.474(6) 1 d P A 2
O7B O 0.1436(7) 0.2560(6) 0.3312(10) 0.03141(19) Uiso 0.474(6) 1 d P A 2
O8B O 0.1330(7) 0.3302(5) 0.1487(9) 0.03141(19) Uiso 0.474(6) 1 d P A 2
O1 O 0.3879(3) 0.4843(2) 0.5959(4) 0.03141(19) Uiso 1 1 d . B 1
O2 O 0.4466(3) 0.4774(2) 0.4443(4) 0.03141(19) Uiso 1 1 d . B 1
O3 O 0.5249(3) 0.3995(2) 0.6536(4) 0.03141(19) Uiso 1 1 d . B 1
O4 O 0.5408(3) 0.5446(3) 0.6586(4) 0.03141(19) Uiso 1 1 d . B 1
Zn1 Zn 0.44853(5) 0.13952(4) 0.05161(6) 0.02027(15) Uani 1 1 d . . .
Cl1 Cl 0.47579(10) 0.47643(8) 0.58880(14) 0.03141(19) Uiso 1 1 d . . .
Cl2 Cl 0.19780(10) 0.28945(8) 0.27179(14) 0.03141(19) Uiso 1 1 d . . .
N7 N 0.4530(3) 0.2217(3) 0.1866(5) 0.0230(9) Uani 1 1 d . . .
N3 N 0.3399(3) 0.0575(3) 0.0063(5) 0.0258(9) Uani 1 1 d . . .
N5 N 0.5857(3) 0.0898(3) 0.1431(5) 0.0240(9) Uani 1 1 d . . .
N1 N 0.4161(3) 0.1912(3) -0.1291(5) 0.0250(9) Uani 1 1 d . . .
N4 N 0.2321(3) -0.0441(3) -0.0910(5) 0.0321(11) Uani 1 1 d . . .
H4 H 0.2049 -0.0891 -0.1359 0.039 Uiso 1 1 calc R . .
N6 N 0.7189(4) 0.0173(3) 0.2790(5) 0.0309(10) Uani 1 1 d . . .
H6 H 0.7584 -0.0174 0.3418 0.037 Uiso 1 1 calc R . .
N2 N 0.4141(4) 0.2709(3) -0.2854(5) 0.0338(12) Uani 1 1 d . . .
H2 H 0.4268 0.3119 -0.3227 0.041 Uiso 1 1 calc R . .
N8 N 0.4327(4) 0.3299(3) 0.2832(6) 0.0338(11) Uani 1 1 d . . .
H8 H 0.4083 0.3755 0.2926 0.041 Uiso 1 1 calc R . .
C7 C 0.3221(5) -0.0156(4) -0.0586(6) 0.0307(12) Uani 1 1 d . . .
C11 C 0.6231(4) 0.0313(3) 0.2391(6) 0.0249(11) Uani 1 1 d . . .
C15 C 0.3995(4) 0.2894(3) 0.1629(6) 0.0260(11) Uani 1 1 d . . .
C13 C 0.5231(5) 0.2192(4) 0.3278(6) 0.0302(11) Uani 1 1 d . . .
H13 H 0.5705 0.1777 0.3738 0.036 Uiso 1 1 calc R . .
C3 C 0.4570(4) 0.2582(3) -0.1489(6) 0.0276(12) Uani 1 1 d . . .
C6 C 0.1902(4) 0.0100(4) -0.0413(7) 0.0345(13) Uani 1 1 d . . .
H6A H 0.1289 0.0046 -0.0477 0.041 Uiso 1 1 calc R . .
C9 C 0.6607(4) 0.1120(3) 0.1197(6) 0.0267(11) Uani 1 1 d . . .
H9 H 0.6552 0.1517 0.0563 0.032 Uiso 1 1 calc R . .
C10 C 0.7431(4) 0.0669(4) 0.2038(6) 0.0305(12) Uani 1 1 d . . .
H10 H 0.8042 0.0693 0.2091 0.037 Uiso 1 1 calc R . .
C8 C 0.3896(6) -0.0589(4) -0.0914(8) 0.0455(16) Uani 1 1 d . . .
H8A H 0.3704 -0.1163 -0.1108 0.068 Uiso 1 1 calc R . .
H8B H 0.4569 -0.0552 -0.0137 0.068 Uiso 1 1 calc R . .
H8C H 0.3856 -0.0336 -0.1711 0.068 Uiso 1 1 calc R . .
C1 C 0.3474(5) 0.1607(4) -0.2598(6) 0.0365(13) Uani 1 1 d . . .
H1 H 0.3073 0.1141 -0.2781 0.044 Uiso 1 1 calc R . .
C14 C 0.5106(5) 0.2878(4) 0.3873(7) 0.0406(15) Uani 1 1 d . . .
H14 H 0.5478 0.3027 0.4804 0.049 Uiso 1 1 calc R . .
C12 C 0.5721(5) -0.0101(5) 0.3024(8) 0.0469(18) Uani 1 1 d . . .
H12A H 0.5047 0.0099 0.2593 0.070 Uiso 1 1 calc R . .
H12B H 0.6071 0.0020 0.3999 0.070 Uiso 1 1 calc R . .
H12C H 0.5715 -0.0691 0.2891 0.070 Uiso 1 1 calc R . .
C16 C 0.3149(5) 0.3173(4) 0.0277(7) 0.0389(14) Uani 1 1 d . . .
H16A H 0.3400 0.3399 -0.0270 0.058 Uiso 1 1 calc R . .
H16B H 0.2779 0.3593 0.0423 0.058 Uiso 1 1 calc R . .
H16C H 0.2720 0.2710 -0.0201 0.058 Uiso 1 1 calc R . .
C4 C 0.5335(6) 0.3117(4) -0.0417(8) 0.0419(16) Uani 1 1 d . . .
H4A H 0.5462 0.2947 0.0475 0.063 Uiso 1 1 calc R . .
H4B H 0.5108 0.3683 -0.0589 0.063 Uiso 1 1 calc R . .
H4C H 0.5940 0.3072 -0.0432 0.063 Uiso 1 1 calc R . .
C2 C 0.3480(6) 0.2096(4) -0.3555(7) 0.0444(15) Uani 1 1 d . . .
H2A H 0.3104 0.2025 -0.4512 0.053 Uiso 1 1 calc R . .
C5 C 0.2572(4) 0.0732(4) 0.0193(6) 0.0283(11) Uani 1 1 d . . .
H5 H 0.2494 0.1193 0.0623 0.034 Uiso 1 1 calc R . .

loop_
_atom_site_aniso_label
_atom_site_aniso_U_11
_atom_site_aniso_U_22
_atom_site_aniso_U_33
_atom_site_aniso_U_23
_atom_site_aniso_U_13
_atom_site_aniso_U_12
Zn1 0.0223(3) 0.0198(3) 0.0185(3) 0.0015(3) 0.0105(3) 0.0018(3)
N7 0.022(2) 0.025(2) 0.020(2) -0.0029(18) 0.0092(19) -0.0011(17)
N3 0.027(2) 0.025(2) 0.020(2) 0.0019(17) 0.009(2) -0.0028(18)
N5 0.022(2) 0.029(2) 0.020(2) -0.0019(18) 0.010(2) -0.0004(17)
N1 0.027(2) 0.027(2) 0.020(2) 0.0050(18) 0.012(2) -0.0013(17)
N4 0.021(2) 0.033(2) 0.028(3) -0.001(2) 0.003(2) -0.0076(19)
N6 0.024(2) 0.034(2) 0.029(3) 0.007(2) 0.010(2) 0.0081(19)
N2 0.053(3) 0.024(2) 0.033(3) 0.0108(19) 0.028(3) 0.008(2)
N8 0.037(3) 0.030(2) 0.042(3) -0.013(2) 0.026(3) -0.0035(19)
C7 0.037(3) 0.033(3) 0.023(3) -0.003(2) 0.016(3) -0.007(2)
C11 0.023(3) 0.029(2) 0.024(3) 0.006(2) 0.013(2) 0.009(2)
C15 0.026(3) 0.025(2) 0.026(3) -0.003(2) 0.013(3) 0.001(2)
C13 0.031(3) 0.034(3) 0.017(3) -0.001(2) 0.007(2) -0.001(2)
C3 0.032(3) 0.022(2) 0.041(3) -0.001(2) 0.028(3) 0.002(2)
C6 0.021(3) 0.045(3) 0.034(3) 0.004(3) 0.011(3) -0.003(2)
C9 0.028(3) 0.024(2) 0.030(3) -0.005(2) 0.017(3) -0.002(2)
C10 0.026(3) 0.035(3) 0.034(3) -0.007(2) 0.018(3) -0.002(2)
C8 0.050(4) 0.047(4) 0.053(4) -0.014(3) 0.036(4) -0.009(3)
C1 0.039(3) 0.036(3) 0.022(3) 0.004(2) 0.008(3) -0.007(3)
C14 0.039(4) 0.048(4) 0.034(4) -0.010(3) 0.018(3) -0.011(3)
C12 0.044(4) 0.058(4) 0.051(4) 0.030(3) 0.033(4) 0.017(3)
C16 0.039(3) 0.032(3) 0.042(4) 0.010(3) 0.019(3) 0.012(3)
C4 0.056(4) 0.031(3) 0.054(4) -0.010(3) 0.039(4) -0.011(3)
C2 0.051(4) 0.047(4) 0.026(3) 0.009(3) 0.013(3) 0.005(3)
C5 0.028(3) 0.034(3) 0.028(3) -0.001(2) 0.018(3) -0.001(2)

loop_
_atom_type_symbol
_atom_type_description
_atom_type_scat_dispersion_real
_atom_type_scat_dispersion_imag
_atom_type_scat_source
C C 0.0181 0.0091 'International Tables Vol C Tables 4.2.6.8 and 6.1.1.4'
H H 0.0000 0.0000 'International Tables Vol C Tables 4.2.6.8 and 6.1.1.4'
N N 0.0311 0.0180 'International Tables Vol C Tables 4.2.6.8 and 6.1.1.4'
O O 0.0492 0.0322 'International Tables Vol C Tables 4.2.6.8 and 6.1.1.4'
Cl Cl 0.3639 0.7018 'International Tables Vol C Tables 4.2.6.8 and 6.1.1.4'
Zn Zn -1.5491 0.6778 'International Tables Vol C Tables 4.2.6.8 and 6.1.1.4'

loop_
_geom_angle_atom_site_label_1
_geom_angle_atom_site_label_2
_geom_angle_atom_site_label_3
_geom_angle
N7 Zn1 N3 108.60(18)
N7 Zn1 N5 105.70(18)
N3 Zn1 N5 114.3(2)
N7 Zn1 N1 113.2(2)
N3 Zn1 N1 106.43(18)
N5 Zn1 N1 108.85(18)
O4 Cl1 O1 109.5(2)
O4 Cl1 O3 110.0(2)
O1 Cl1 O3 108.9(2)
O4 Cl1 O2 109.3(2)
O1 Cl1 O2 108.5(2)
O3 Cl1 O2 110.7(2)
O6A Cl2 O5A 105.8(5)
O6A Cl2 O7A 111.5(5)
O5A Cl2 O7A 119.1(5)
O8B Cl2 O7B 110.1(6)
O6A Cl2 O8A 113.9(5)
O5A Cl2 O8A 96.5(5)
O7A Cl2 O8A 109.4(5)
O8B Cl2 O5B 116.8(5)
O7B Cl2 O5B 97.1(5)
O8B Cl2 O6B 104.3(5)
O7B Cl2 O6B 108.0(5)
O5B Cl2 O6B 120.0(5)
C15 N7 C13 107.2(5)
C15 N7 Zn1 129.1(4)
C13 N7 Zn1 123.5(4)
C7 N3 C5 106.0(5)
C7 N3 Zn1 128.9(4)
C5 N3 Zn1 124.4(4)
C11 N5 C9 106.6(4)
C11 N5 Zn1 127.2(4)
C9 N5 Zn1 126.2(4)
C3 N1 C1 106.4(5)
C3 N1 Zn1 128.1(4)
C1 N1 Zn1 125.5(4)
C7 N4 C6 109.5(5)
C11 N6 C10 108.7(5)
C3 N2 C2 109.6(5)
C15 N8 C14 109.5(5)
N3 C7 N4 109.8(5)
N3 C7 C8 125.8(5)
N4 C7 C8 124.4(6)
N5 C11 N6 109.5(5)
N5 C11 C12 126.8(5)
N6 C11 C12 123.6(5)
N7 C15 N8 109.1(5)
N7 C15 C16 126.6(5)
N8 C15 C16 124.3(5)
C14 C13 N7 108.3(6)
N1 C3 N2 108.7(5)
N1 C3 C4 126.7(6)
N2 C3 C4 124.6(5)
C5 C6 N4 105.6(5)
C10 C9 N5 109.0(5)
C9 C10 N6 106.2(5)
C2 C1 N1 108.8(6)
N8 C14 C13 105.9(6)
C1 C2 N2 106.4(6)
C6 C5 N3 109.1(5)

loop_
_geom_bond_atom_site_label_1
_geom_bond_atom_site_label_2
_geom_bond_distance
O5A Cl2 1.412(9)
O6A Cl2 1.405(8)
O7A Cl2 1.424(8)
O8A Cl2 1.452(8)
O5B Cl2 1.475(10)
O6B Cl2 1.538(9)
O7B Cl2 1.435(9)
O8B Cl2 1.387(9)
O1 Cl1 1.429(4)
O2 Cl1 1.448(4)
O3 Cl1 1.439(4)
O4 Cl1 1.423(4)
Zn1 N7 1.992(4)
Zn1 N3 1.999(4)
Zn1 N5 2.005(4)
Zn1 N1 2.009(4)
N7 C15 1.315(7)
N7 C13 1.387(7)
N3 C7 1.335(7)
N3 C5 1.404(7)
N5 C11 1.320(7)
N5 C9 1.380(7)
N1 C3 1.332(7)
N1 C1 1.386(8)
N4 C7 1.341(7)
N4 C6 1.375(8)
N6 C11 1.345(7)
N6 C10 1.357(8)
N2 C3 1.339(8)
N2 C2 1.348(9)
N8 C15 1.343(7)
N8 C14 1.354(9)
C7 C8 1.467(8)
C11 C12 1.481(8)
C15 C16 1.477(9)
C13 C14 1.358(9)
C3 C4 1.460(9)
C6 C5 1.362(8)
C9 C10 1.349(8)
C1 C2 1.342(9)
